data_1561724
loop_
_publ_author_name
'Liu, Yunping'
'Zheng, Ran'
'Han, Zhangang'
'Gong, Kaining'
'He, Xueli'
'Zhai, Xueliang'

_publ_section_title
;
 Supramolecular hybrids of polytungstates and their adsorption properties
 for methylene blue
;
_journal_name_full 'Journal of Solid State Chemistry'
_journal_page_first 169
_journal_page_last 174
_journal_paper_doi 10.1016/j.jssc.2015.08.026
_journal_volume 231
_journal_year 2015
_chemical_formula_sum 'C72 H72 N12 Ni2 O40 V W12'
_chemical_formula_weight 4119.98
_space_group_IT_number 14
_space_group_name_Hall '-P 2yn'
_space_group_name_H-M_alt 'P 1 21/n 1'
_symmetry_cell_setting monoclinic
_symmetry_space_group_name_H-M 'P 1 21/n 1'
_atom_sites_solution_hydrogens geom
_atom_sites_solution_primary direct
_atom_sites_solution_secondary difmap
_cell_angle_alpha 90.00
_cell_angle_beta 95.3980(10)
_cell_angle_gamma 90.00
_cell_formula_units_Z 2
_cell_length_a 13.3376(7)
_cell_length_b 13.2429(7)
_cell_length_c 27.0301(15)
_cell_measurement_reflns_used 6209
_cell_measurement_temperature 296(2)
_cell_measurement_theta_max 25.85
_cell_measurement_theta_min 2.56
_cell_volume 4753.1(4)
_computing_cell_refinement 'Bruker SMART'
_computing_data_collection 'Bruker SMART'
_computing_data_reduction 'Bruker SAINT'
_computing_molecular_graphics 'Bruker SHELXTL'
_computing_publication_material 'Bruker SHELXTL'
_computing_structure_refinement 'Bruker SHELXTL'
_computing_structure_solution 'Bruker SHELXTL'
_diffrn_ambient_temperature 296(2)
_diffrn_measured_fraction_theta_full 0.998
_diffrn_measured_fraction_theta_max 0.998
_diffrn_measurement_device_type 'CCD area detector'
_diffrn_measurement_method 'phi and omega scans'
_diffrn_radiation_monochromator graphite
_diffrn_radiation_source 'fine-focus sealed tube'
_diffrn_radiation_type MoK\a
_diffrn_radiation_wavelength 0.71073
_diffrn_reflns_av_R_equivalents 0.0340
_diffrn_reflns_av_sigmaI/netI 0.0427
_diffrn_reflns_limit_h_max 15
_diffrn_reflns_limit_h_min -12
_diffrn_reflns_limit_k_max 14
_diffrn_reflns_limit_k_min -15
_diffrn_reflns_limit_l_max 31
_diffrn_reflns_limit_l_min -32
_diffrn_reflns_number 23416
_diffrn_reflns_theta_full 25.01
_diffrn_reflns_theta_max 25.01
_diffrn_reflns_theta_min 2.16
_exptl_absorpt_coefficient_mu 15.020
_exptl_absorpt_correction_T_max 0.192
_exptl_absorpt_correction_T_min 0.110
_exptl_absorpt_correction_type empirical
_exptl_absorpt_process_details sadabs
_exptl_crystal_colour red
_exptl_crystal_density_diffrn 2.879
_exptl_crystal_density_method 'not measured'
_exptl_crystal_description block
_exptl_crystal_F_000 3750
_exptl_crystal_size_max 0.17
_exptl_crystal_size_mid 0.13
_exptl_crystal_size_min 0.11
_refine_diff_density_max 1.408
_refine_diff_density_min -1.797
_refine_diff_density_rms 0.189
_refine_ls_extinction_method none
_refine_ls_goodness_of_fit_ref 1.068
_refine_ls_hydrogen_treatment mixed
_refine_ls_matrix_type full
_refine_ls_number_parameters 652
_refine_ls_number_reflns 8366
_refine_ls_number_restraints 0
_refine_ls_restrained_S_all 1.068
_refine_ls_R_factor_all 0.0668
_refine_ls_R_factor_gt 0.0409
_refine_ls_shift/su_max 0.004
_refine_ls_shift/su_mean 0.000
_refine_ls_structure_factor_coef Fsqd
_refine_ls_weighting_details 'calc w=1/[\s^2^(Fo^2^)+(0.0380P)^2^+46.5237P] where P=(Fo^2^+2Fc^2^)/3'
_refine_ls_weighting_scheme calc
_refine_ls_wR_factor_gt 0.0904
_refine_ls_wR_factor_ref 0.1032
_reflns_number_gt 6136
_reflns_number_total 8366
_reflns_threshold_expression >2sigma(I)
_cod_data_source_file JSSC-2015-231-169.cif
_cod_data_source_block 625_1_0m
_cod_depositor_comments
;
The following automatic conversions were performed:

data item '_symmetry_cell_setting' value 'Monoclinic' was changed to
'monoclinic' in accordance with the built-in table derived from the
CIF Core dictionary named 'cif_core.dic' version 2.4.5 last updated
on 2014-11-21.

data item '_exptl_crystal_density_meas' value 'none' was changed to
'?' -- the value is perceived as not measured.

Automatic conversion script
Id: cif_fix_values 8369 2020-08-20 11:38:08Z andrius 
;
_cod_original_sg_symbol_H-M 'P2(1)/n  '
_cod_database_code 1561724

loop_
_symmetry_equiv_pos_as_xyz
'x, y, z'
'-x+1/2, y+1/2, -z+1/2'
'-x, -y, -z'
'x-1/2, -y-1/2, z-1/2'

loop_
_atom_site_label
_atom_site_type_symbol
_atom_site_fract_x
_atom_site_fract_y
_atom_site_fract_z
_atom_site_U_iso_or_equiv
_atom_site_adp_type
_atom_site_occupancy
_atom_site_symmetry_multiplicity
_atom_site_calc_flag
_atom_site_refinement_flags
_atom_site_disorder_assembly
_atom_site_disorder_group
W1 W 0.58733(4) 0.24286(4) 0.040633(19) 0.04153(14) Uani 1 1 d . . .
W2 W 0.58292(4) 0.04042(4) 0.12731(2) 0.05024(16) Uani 1 1 d . . .
W3 W 0.50017(4) 0.20187(4) -0.08638(2) 0.05643(17) Uani 1 1 d . . .
W4 W 0.73210(4) 0.09471(4) -0.03592(2) 0.04980(16) Uani 1 1 d . . .
W5 W 0.35357(4) 0.14937(4) 0.075365(19) 0.04333(14) Uani 1 1 d . . .
W6 W 0.26900(4) 0.10584(4) -0.05155(3) 0.06008(18) Uani 1 1 d . . .
V1 V 0.5000 0.0000 0.0000 0.0263(5) Uani 1 2 d S . .
Ni1 Ni 0.50546(12) 0.96920(12) 0.34392(6) 0.0415(4) Uani 1 1 d . . .
O1 O 0.5030(10) 0.0815(10) 0.0418(5) 0.032(3) Uani 0.50 1 d P . .
O1' O 0.3840(10) 0.0310(10) 0.0158(5) 0.027(3) Uani 0.50 1 d P . .
O2 O 0.4384(10) -0.1045(10) 0.0113(5) 0.027(3) Uani 0.50 1 d P . .
O2' O 0.5602(10) -0.0506(10) 0.0549(5) 0.026(3) Uani 0.50 1 d P . .
O3 O 0.6240(7) 0.0636(7) 0.1857(3) 0.064(3) Uani 1 1 d . . .
O4 O 0.6220(6) 0.1621(8) 0.0964(3) 0.065(3) Uani 1 1 d . . .
O5 O 0.4508(6) 0.0937(7) 0.1228(3) 0.058(2) Uani 1 1 d . . .
O6 O 0.2848(7) 0.2188(7) 0.1107(4) 0.064(3) Uani 1 1 d . . .
O7 O 0.4520(6) 0.2424(8) 0.0587(3) 0.060(3) Uani 1 1 d . . .
O8 O 0.6275(8) 0.3556(7) 0.0601(5) 0.089(4) Uani 1 1 d . . .
O9 O 0.6992(8) 0.1917(10) 0.0119(4) 0.091(4) Uani 1 1 d . . .
O10 O 0.8401(7) 0.1389(7) -0.0528(4) 0.064(3) Uani 1 1 d . . .
O11 O 0.6366(7) 0.1605(9) -0.0812(3) 0.079(3) Uani 1 1 d . . .
O12 O 0.5300(7) 0.2704(9) -0.0247(3) 0.080(4) Uani 1 1 d . . .
O13 O 0.5000(7) 0.2957(6) -0.1260(3) 0.058(2) Uani 1 1 d . . .
O14 O 0.3642(9) 0.1972(8) -0.0736(6) 0.129(6) Uani 1 1 d . . .
O15 O 0.3009(9) 0.0176(8) -0.1029(6) 0.127(6) Uani 1 1 d . . .
O16 O 0.1622(6) 0.1555(6) -0.0755(3) 0.052(2) Uani 1 1 d . . .
O17 O 0.2243(10) -0.0091(7) -0.0177(4) 0.099(4) Uani 1 1 d . . .
O18 O 0.7148(10) -0.0223(7) -0.0768(4) 0.104(5) Uani 1 1 d . . .
O19 O 0.2878(10) 0.1704(7) 0.0117(4) 0.094(4) Uani 1 1 d . . .
O20 O 0.5270(8) -0.0891(8) 0.1296(6) 0.125(6) Uani 1 1 d . . .
C1 C 0.6975(10) 1.0186(12) 0.2955(5) 0.061(4) Uani 1 1 d . . .
H1 H 0.6672 1.0808 0.2884 0.073 Uiso 1 1 calc R . .
C2 C 0.7960(12) 1.0048(16) 0.2839(5) 0.080(5) Uani 1 1 d . . .
C3 C 0.8354(12) 0.9129(17) 0.2931(7) 0.089(6) Uani 1 1 d . . .
H3 H 0.9003 0.8993 0.2850 0.107 Uiso 1 1 calc R . .
C4 C 0.7821(11) 0.8384(15) 0.3143(6) 0.080(5) Uani 1 1 d . . .
H4 H 0.8116 0.7756 0.3209 0.096 Uiso 1 1 calc R . .
C5 C 0.6859(9) 0.8558(11) 0.3258(5) 0.050(3) Uani 1 1 d . . .
C6 C 0.6271(10) 0.7887(10) 0.3531(5) 0.049(3) Uani 1 1 d . . .
C7 C 0.6538(11) 0.6871(11) 0.3630(6) 0.062(4) Uani 1 1 d . . .
H7 H 0.7086 0.6588 0.3493 0.074 Uiso 1 1 calc R . .
C8 C 0.5995(11) 0.6310(12) 0.3925(6) 0.066(4) Uani 1 1 d . . .
H8 H 0.6199 0.5653 0.4002 0.079 Uiso 1 1 calc R . .
C9 C 0.5126(10) 0.6693(9) 0.4119(5) 0.050(3) Uani 1 1 d . . .
C10 C 0.4865(10) 0.7658(9) 0.3958(5) 0.049(3) Uani 1 1 d . . .
H10 H 0.4257 0.7916 0.4045 0.058 Uiso 1 1 calc R . .
C11 C 0.4534(12) 0.6081(12) 0.4455(7) 0.081(5) Uani 1 1 d . . .
H11A H 0.4846 0.6122 0.4789 0.121 Uiso 1 1 calc R . .
H11B H 0.4517 0.5389 0.4348 0.121 Uiso 1 1 calc R . .
H11C H 0.3860 0.6339 0.4443 0.121 Uiso 1 1 calc R . .
C12 C 0.8539(14) 1.0921(19) 0.2635(7) 0.127(9) Uani 1 1 d . . .
H12A H 0.9240 1.0862 0.2749 0.190 Uiso 1 1 calc R . .
H12B H 0.8282 1.1548 0.2748 0.190 Uiso 1 1 calc R . .
H12C H 0.8460 1.0903 0.2278 0.190 Uiso 1 1 calc R . .
C13 C 0.4048(10) 0.8267(11) 0.2659(6) 0.061(4) Uani 1 1 d . . .
H13 H 0.4292 0.7761 0.2877 0.073 Uiso 1 1 calc R . .
C14 C 0.3498(12) 0.7993(14) 0.2225(6) 0.073(5) Uani 1 1 d . . .
C15 C 0.3143(13) 0.8756(18) 0.1906(6) 0.088(6) Uani 1 1 d . . .
H15 H 0.2773 0.8600 0.1606 0.106 Uiso 1 1 calc R . .
C16 C 0.3341(11) 0.9744(15) 0.2033(5) 0.070(5) Uani 1 1 d . . .
H16 H 0.3084 1.0266 0.1829 0.084 Uiso 1 1 calc R . .
C17 C 0.3929(9) 0.9952(12) 0.2471(4) 0.048(3) Uani 1 1 d . . .
C18 C 0.4203(9) 1.0975(11) 0.2626(5) 0.047(3) Uani 1 1 d . . .
C19 C 0.3926(10) 1.1850(13) 0.2357(5) 0.060(4) Uani 1 1 d . . .
H19 H 0.3582 1.1797 0.2042 0.072 Uiso 1 1 calc R . .
C20 C 0.4160(12) 1.2795(13) 0.2556(6) 0.075(5) Uani 1 1 d . . .
H20 H 0.3969 1.3371 0.2374 0.090 Uiso 1 1 calc R . .
C21 C 0.4668(11) 1.2890(11) 0.3019(5) 0.062(4) Uani 1 1 d . . .
C22 C 0.4912(11) 1.1991(11) 0.3255(5) 0.058(4) Uani 1 1 d . . .
H22 H 0.5247 1.2035 0.3572 0.070 Uiso 1 1 calc R . .
C23 C 0.4898(15) 1.3901(12) 0.3247(7) 0.096(6) Uani 1 1 d . . .
H23A H 0.4642 1.4421 0.3022 0.144 Uiso 1 1 calc R . .
H23B H 0.5614 1.3977 0.3315 0.144 Uiso 1 1 calc R . .
H23C H 0.4586 1.3956 0.3552 0.144 Uiso 1 1 calc R . .
C24 C 0.3349(13) 0.6906(14) 0.2101(7) 0.103(7) Uani 1 1 d . . .
H24A H 0.3821 0.6703 0.1873 0.154 Uiso 1 1 calc R . .
H24B H 0.2675 0.6802 0.1951 0.154 Uiso 1 1 calc R . .
H24C H 0.3455 0.6510 0.2399 0.154 Uiso 1 1 calc R . .
C25 C 0.2853(10) 0.9688(9) 0.3697(4) 0.045(3) Uani 1 1 d . . .
H25 H 0.2742 0.9225 0.3439 0.054 Uiso 1 1 calc R . .
C26 C 0.2007(10) 1.0051(9) 0.3904(5) 0.047(3) Uani 1 1 d . . .
C27 C 0.2219(12) 1.0754(9) 0.4286(5) 0.056(4) Uani 1 1 d . . .
H27 H 0.1696 1.1046 0.4440 0.067 Uiso 1 1 calc R . .
C28 C 0.3203(11) 1.1016(9) 0.4433(5) 0.054(4) Uani 1 1 d . . .
H28 H 0.3339 1.1483 0.4688 0.065 Uiso 1 1 calc R . .
C29 C 0.3984(10) 1.0594(8) 0.4208(4) 0.043(3) Uani 1 1 d . . .
C30 C 0.5058(10) 1.0764(8) 0.4370(4) 0.041(3) Uani 1 1 d . . .
C31 C 0.5411(12) 1.1272(10) 0.4794(5) 0.057(4) Uani 1 1 d . . .
H31 H 0.4957 1.1577 0.4988 0.069 Uiso 1 1 calc R . .
C32 C 0.6428(13) 1.1336(10) 0.4937(5) 0.063(4) Uani 1 1 d . . .
H32 H 0.6658 1.1681 0.5225 0.076 Uiso 1 1 calc R . .
C33 C 0.7100(11) 1.0888(9) 0.4650(5) 0.053(4) Uani 1 1 d . . .
C34 C 0.6685(10) 1.0393(9) 0.4225(4) 0.044(3) Uani 1 1 d . . .
H34 H 0.7120 1.0075 0.4024 0.053 Uiso 1 1 calc R . .
C35 C 0.8243(11) 1.0898(10) 0.4770(6) 0.065(4) Uani 1 1 d . . .
H35A H 0.8429 1.1445 0.4993 0.098 Uiso 1 1 calc R . .
H35B H 0.8561 1.0985 0.4469 0.098 Uiso 1 1 calc R . .
H35C H 0.8456 1.0270 0.4924 0.098 Uiso 1 1 calc R . .
C36 C 0.0981(10) 0.9690(10) 0.3748(6) 0.062(4) Uani 1 1 d . . .
H36A H 0.0893 0.9635 0.3392 0.094 Uiso 1 1 calc R . .
H36B H 0.0498 1.0160 0.3856 0.094 Uiso 1 1 calc R . .
H36C H 0.0881 0.9040 0.3893 0.094 Uiso 1 1 calc R . .
N1 N 0.6445(8) 0.9479(9) 0.3160(3) 0.046(3) Uani 1 1 d . . .
N2 N 0.5407(7) 0.8241(7) 0.3690(3) 0.041(2) Uani 1 1 d . . .
N3 N 0.4248(8) 0.9218(9) 0.2780(4) 0.052(3) Uani 1 1 d . . .
N4 N 0.4723(8) 1.1071(8) 0.3081(4) 0.047(3) Uani 1 1 d . . .
N5 N 0.3792(8) 0.9934(7) 0.3831(4) 0.043(2) Uani 1 1 d . . .
N6 N 0.5706(8) 1.0349(7) 0.4089(3) 0.040(2) Uani 1 1 d . . .

loop_
_atom_site_aniso_label
_atom_site_aniso_U_11
_atom_site_aniso_U_22
_atom_site_aniso_U_33
_atom_site_aniso_U_23
_atom_site_aniso_U_13
_atom_site_aniso_U_12
W1 0.0512(3) 0.0299(3) 0.0440(3) -0.0041(2) 0.0071(2) -0.0071(2)
W2 0.0477(3) 0.0515(3) 0.0523(3) -0.0168(3) 0.0085(3) -0.0105(3)
W3 0.0577(4) 0.0367(3) 0.0785(4) 0.0155(3) 0.0252(3) 0.0011(3)
W4 0.0378(3) 0.0507(3) 0.0606(4) 0.0149(3) 0.0032(2) -0.0122(3)
W5 0.0497(3) 0.0361(3) 0.0439(3) -0.0075(2) 0.0032(2) 0.0040(2)
W6 0.0379(3) 0.0389(3) 0.1005(5) -0.0044(3) -0.0087(3) 0.0010(3)
V1 0.0232(13) 0.0184(12) 0.0376(14) -0.0001(11) 0.0047(11) -0.0028(10)
Ni1 0.0426(9) 0.0431(9) 0.0389(9) -0.0055(7) 0.0042(7) 0.0050(7)
O1 0.029(8) 0.025(8) 0.043(9) -0.005(6) 0.006(7) -0.012(6)
O1' 0.033(8) 0.027(7) 0.022(7) -0.001(6) 0.007(6) -0.013(6)
O2 0.031(8) 0.031(8) 0.017(7) 0.000(6) -0.008(6) 0.004(6)
O2' 0.026(7) 0.030(7) 0.025(7) -0.008(6) 0.014(6) 0.001(6)
O3 0.064(6) 0.079(7) 0.048(5) 0.012(5) -0.010(5) -0.019(5)
O4 0.028(5) 0.106(8) 0.061(6) 0.037(6) 0.000(4) 0.001(5)
O5 0.044(5) 0.079(7) 0.050(5) 0.029(5) 0.001(4) -0.009(5)
O6 0.075(7) 0.048(5) 0.077(7) 0.006(5) 0.044(5) 0.019(5)
O7 0.043(5) 0.088(7) 0.049(5) 0.026(5) 0.001(4) -0.005(5)
O8 0.062(6) 0.028(5) 0.172(12) -0.012(6) -0.018(7) -0.015(5)
O9 0.082(8) 0.142(11) 0.050(6) 0.020(6) 0.015(5) 0.070(8)
O10 0.048(6) 0.068(6) 0.077(7) -0.022(5) 0.019(5) -0.018(5)
O11 0.077(7) 0.133(10) 0.027(5) 0.002(5) 0.009(5) 0.057(7)
O12 0.062(6) 0.136(10) 0.045(6) 0.011(6) 0.013(5) 0.053(7)
O13 0.081(7) 0.043(5) 0.049(5) 0.009(4) -0.004(5) 0.004(5)
O14 0.074(8) 0.068(7) 0.261(17) -0.096(9) 0.097(10) -0.036(6)
O15 0.080(8) 0.058(7) 0.261(17) -0.072(9) 0.111(10) -0.038(6)
O16 0.048(5) 0.045(5) 0.060(6) -0.005(4) -0.012(4) 0.004(4)
O17 0.170(12) 0.038(5) 0.074(7) 0.009(5) -0.071(7) -0.038(7)
O18 0.174(12) 0.036(5) 0.084(8) 0.019(5) -0.080(8) -0.044(7)
O19 0.163(11) 0.033(5) 0.072(7) 0.022(5) -0.053(7) -0.045(6)
O20 0.072(7) 0.057(7) 0.261(17) -0.084(9) 0.093(10) -0.038(6)
C1 0.045(8) 0.085(11) 0.050(8) 0.008(8) -0.002(7) 0.015(8)
C2 0.059(10) 0.133(16) 0.049(9) 0.026(10) 0.001(7) -0.026(11)
C3 0.037(9) 0.139(18) 0.092(13) 0.035(13) 0.012(8) 0.020(10)
C4 0.053(10) 0.121(15) 0.067(10) 0.012(10) 0.008(8) 0.047(10)
C5 0.036(7) 0.071(9) 0.041(7) -0.006(7) -0.001(6) 0.016(7)
C6 0.044(8) 0.055(8) 0.047(8) -0.006(6) -0.001(6) 0.004(7)
C7 0.046(8) 0.065(10) 0.071(10) -0.024(8) -0.010(7) 0.027(8)
C8 0.055(9) 0.059(9) 0.078(11) -0.003(8) -0.022(8) 0.009(8)
C9 0.052(8) 0.038(7) 0.058(8) -0.005(6) -0.010(6) 0.015(6)
C10 0.054(8) 0.047(8) 0.044(7) -0.001(6) 0.002(6) 0.019(7)
C11 0.075(11) 0.063(10) 0.104(13) 0.025(10) 0.009(10) -0.005(9)
C12 0.076(13) 0.21(3) 0.099(15) 0.050(16) 0.030(11) -0.007(15)
C13 0.039(8) 0.069(10) 0.077(10) -0.026(8) 0.012(7) -0.004(7)
C14 0.060(10) 0.102(13) 0.062(10) -0.044(10) 0.032(8) -0.032(10)
C15 0.075(12) 0.150(19) 0.044(10) -0.033(11) 0.024(8) -0.054(13)
C16 0.056(9) 0.131(16) 0.024(7) 0.006(8) 0.014(6) -0.013(10)
C17 0.030(6) 0.087(10) 0.026(6) 0.000(7) 0.003(5) -0.002(7)
C18 0.034(7) 0.071(9) 0.039(7) 0.006(7) 0.016(6) 0.000(7)
C19 0.053(9) 0.093(12) 0.035(7) 0.004(8) 0.014(6) 0.005(8)
C20 0.069(11) 0.084(12) 0.072(11) 0.029(10) 0.014(9) 0.015(9)
C21 0.067(10) 0.060(9) 0.056(9) 0.023(7) -0.003(7) 0.000(8)
C22 0.062(9) 0.067(10) 0.046(8) 0.022(7) 0.003(7) 0.008(8)
C23 0.124(16) 0.066(11) 0.095(14) 0.011(10) -0.009(12) 0.012(11)
C24 0.095(13) 0.121(15) 0.098(14) -0.076(12) 0.040(11) -0.055(12)
C25 0.062(9) 0.030(6) 0.043(7) 0.005(5) 0.008(6) 0.014(6)
C26 0.055(8) 0.031(6) 0.058(8) 0.004(6) 0.016(7) 0.010(6)
C27 0.079(11) 0.036(7) 0.059(9) 0.013(6) 0.035(8) 0.031(7)
C28 0.075(10) 0.034(7) 0.053(8) 0.003(6) 0.010(7) 0.017(7)
C29 0.071(9) 0.024(6) 0.036(7) 0.002(5) 0.013(6) 0.006(6)
C30 0.068(9) 0.018(5) 0.039(7) 0.002(5) 0.010(6) 0.003(6)
C31 0.073(10) 0.048(8) 0.055(9) -0.006(7) 0.032(8) -0.007(8)
C32 0.100(13) 0.037(7) 0.054(9) -0.012(6) 0.014(9) -0.020(8)
C33 0.076(10) 0.032(7) 0.050(8) 0.007(6) 0.008(7) -0.019(7)
C34 0.056(8) 0.042(7) 0.033(7) 0.005(5) 0.000(6) 0.000(6)
C35 0.073(10) 0.043(8) 0.077(10) 0.011(7) -0.005(8) -0.012(7)
C36 0.064(9) 0.043(8) 0.083(11) 0.009(7) 0.016(8) 0.011(7)
N1 0.046(6) 0.068(7) 0.024(5) -0.006(5) 0.008(4) -0.003(6)
N2 0.046(6) 0.042(6) 0.033(5) -0.015(5) -0.001(5) 0.014(5)
N3 0.041(6) 0.069(8) 0.046(7) -0.013(6) 0.013(5) 0.004(6)
N4 0.051(7) 0.050(7) 0.040(6) 0.005(5) 0.011(5) 0.006(5)
N5 0.049(6) 0.032(5) 0.050(6) 0.002(5) 0.015(5) 0.006(5)
N6 0.060(7) 0.033(5) 0.027(5) 0.000(4) 0.008(5) 0.002(5)

loop_
_atom_type_symbol
_atom_type_description
_atom_type_scat_dispersion_real
_atom_type_scat_dispersion_imag
_atom_type_scat_source
C C 0.0033 0.0016 'International Tables Vol C Tables 4.2.6.8 and 6.1.1.4'
H H 0.0000 0.0000 'International Tables Vol C Tables 4.2.6.8 and 6.1.1.4'
N N 0.0061 0.0033 'International Tables Vol C Tables 4.2.6.8 and 6.1.1.4'
O O 0.0106 0.0060 'International Tables Vol C Tables 4.2.6.8 and 6.1.1.4'
V V 0.3005 0.5294 'International Tables Vol C Tables 4.2.6.8 and 6.1.1.4'
W W -0.8490 6.8722 'International Tables Vol C Tables 4.2.6.8 and 6.1.1.4'
Ni Ni 0.3393 1.1124 'International Tables Vol C Tables 4.2.6.8 and 6.1.1.4'

loop_
_geom_angle_atom_site_label_1
_geom_angle_atom_site_label_2
_geom_angle_atom_site_label_3
_geom_angle
_geom_angle_site_symmetry_1
_geom_angle_site_symmetry_3
O8 W1 O9 102.2(6) . .
O8 W1 O4 102.3(5) . .
O9 W1 O4 88.9(4) . .
O8 W1 O12 102.3(6) . .
O9 W1 O12 87.1(4) . .
O4 W1 O12 155.4(5) . .
O8 W1 O7 102.0(5) . .
O9 W1 O7 155.8(5) . .
O4 W1 O7 87.7(3) . .
O12 W1 O7 86.1(4) . .
O8 W1 O2 158.7(6) . 3_655
O9 W1 O2 62.6(5) . 3_655
O4 W1 O2 92.7(5) . 3_655
O12 W1 O2 64.0(5) . 3_655
O7 W1 O2 93.6(4) . 3_655
O8 W1 O1 158.6(6) . .
O9 W1 O1 94.3(5) . .
O4 W1 O1 64.1(5) . .
O12 W1 O1 92.0(5) . .
O7 W1 O1 62.8(4) . .
O2 W1 O1 42.7(5) 3_655 .
O3 W2 O20 103.6(6) . .
O3 W2 O5 102.4(4) . .
O20 W2 O5 88.4(5) . .
O3 W2 O15 101.5(6) . 3_655
O20 W2 O15 88.9(4) . 3_655
O5 W2 O15 155.9(6) . 3_655
O3 W2 O4 100.5(4) . .
O20 W2 O4 155.9(6) . .
O5 W2 O4 87.0(4) . .
O15 W2 O4 85.7(5) 3_655 .
O3 W2 O2' 156.8(5) . .
O20 W2 O2' 61.8(6) . .
O5 W2 O2' 95.4(4) . .
O15 W2 O2' 62.5(6) 3_655 .
O4 W2 O2' 95.1(5) . .
O3 W2 O1 156.0(5) . .
O20 W2 O1 95.4(6) . .
O5 W2 O1 63.1(4) . .
O15 W2 O1 93.3(6) 3_655 .
O4 W2 O1 61.6(4) . .
O2' W2 O1 47.0(5) . .
O13 W3 O14 101.7(6) . .
O13 W3 O11 102.1(5) . .
O14 W3 O11 156.2(6) . .
O13 W3 O12 101.4(5) . .
O14 W3 O12 88.9(5) . .
O11 W3 O12 87.3(4) . .
O13 W3 O20 101.8(6) . 3_655
O14 W3 O20 87.5(4) . 3_655
O11 W3 O20 86.8(5) . 3_655
O12 W3 O20 156.8(6) . 3_655
O13 W3 O2' 154.6(5) . 3_655
O14 W3 O2' 62.3(5) . 3_655
O11 W3 O2' 94.9(5) . 3_655
O12 W3 O2' 98.0(5) . 3_655
O20 W3 O2' 60.2(5) 3_655 3_655
O13 W3 O2 155.4(4) . 3_655
O14 W3 O2 94.7(6) . 3_655
O11 W3 O2 63.1(4) . 3_655
O12 W3 O2 60.4(4) . 3_655
O20 W3 O2 97.1(6) 3_655 3_655
O2' W3 O2 50.0(4) 3_655 3_655
O10 W4 O17 102.1(5) . 3_655
O10 W4 O11 102.1(5) . .
O17 W4 O11 155.8(5) 3_655 .
O10 W4 O18 100.9(5) . .
O17 W4 O18 88.2(4) 3_655 .
O11 W4 O18 87.8(5) . .
O10 W4 O9 102.1(5) . .
O17 W4 O9 87.6(5) 3_655 .
O11 W4 O9 86.8(4) . .
O18 W4 O9 157.0(6) . .
O10 W4 O1' 156.0(5) . 3_655
O17 W4 O1' 64.1(5) 3_655 3_655
O11 W4 O1' 93.3(5) . 3_655
O18 W4 O1' 61.1(5) . 3_655
O9 W4 O1' 96.9(5) . 3_655
O10 W4 O2 156.3(5) . 3_655
O17 W4 O2 92.9(5) 3_655 3_655
O11 W4 O2 64.1(4) . 3_655
O18 W4 O2 97.9(5) . 3_655
O9 W4 O2 59.8(5) . 3_655
O1' W4 O2 47.7(5) 3_655 3_655
O6 W5 O19 102.1(5) . .
O6 W5 O7 102.1(4) . .
O19 W5 O7 87.7(4) . .
O6 W5 O5 102.0(5) . .
O19 W5 O5 155.9(5) . .
O7 W5 O5 88.2(4) . .
O6 W5 O18 100.6(6) . 3_655
O19 W5 O18 88.1(4) . 3_655
O7 W5 O18 157.2(5) . 3_655
O5 W5 O18 86.6(4) . 3_655
O6 W5 O1' 156.7(5) . .
O19 W5 O1' 63.8(5) . .
O7 W5 O1' 96.0(4) . .
O5 W5 O1' 93.1(5) . .
O18 W5 O1' 62.2(5) 3_655 .
O6 W5 O1 158.8(5) . .
O19 W5 O1 92.3(5) . .
O7 W5 O1 62.6(4) . .
O5 W5 O1 64.8(4) . .
O18 W5 O1 95.2(5) 3_655 .
O1' W5 O1 44.5(4) . .
O16 W6 O14 101.7(6) . .
O16 W6 O15 101.8(6) . .
O14 W6 O15 87.7(4) . .
O16 W6 O19 102.1(5) . .
O14 W6 O19 87.7(5) . .
O15 W6 O19 156.1(6) . .
O16 W6 O17 102.2(5) . .
O14 W6 O17 156.2(6) . .
O15 W6 O17 87.8(5) . .
O19 W6 O17 87.0(4) . .
O16 W6 O2' 153.6(4) . 3_655
O14 W6 O2' 61.0(5) . 3_655
O15 W6 O2' 60.3(5) . 3_655
O19 W6 O2' 97.2(5) . 3_655
O17 W6 O2' 96.6(5) . 3_655
O16 W6 O1' 154.6(4) . .
O14 W6 O1' 95.7(6) . .
O15 W6 O1' 97.2(6) . .
O19 W6 O1' 60.0(4) . .
O17 W6 O1' 61.7(4) . .
O2' W6 O1' 51.8(4) 3_655 .
O1 V1 O1 180.0(14) . 3_655
O1 V1 O2 115.1(6) . .
O1 V1 O2 64.9(6) 3_655 .
O1 V1 O2 64.9(6) . 3_655
O1 V1 O2 115.1(6) 3_655 3_655
O2 V1 O2 180.0(12) . 3_655
O1 V1 O1' 112.9(6) . 3_655
O1 V1 O1' 67.1(6) 3_655 3_655
O2 V1 O1' 109.0(6) . 3_655
O2 V1 O1' 71.0(6) 3_655 3_655
O1 V1 O1' 67.1(6) . .
O1 V1 O1' 112.9(6) 3_655 .
O2 V1 O1' 71.0(6) . .
O2 V1 O1' 109.0(6) 3_655 .
O1' V1 O1' 180.0(12) 3_655 .
O1 V1 O2' 70.9(7) . .
O1 V1 O2' 109.1(7) 3_655 .
O2 V1 O2' 73.7(6) . .
O2 V1 O2' 106.3(6) 3_655 .
O1' V1 O2' 76.4(6) 3_655 .
O1' V1 O2' 103.6(6) . .
O1 V1 O2' 109.1(7) . 3_655
O1 V1 O2' 70.9(7) 3_655 3_655
O2 V1 O2' 106.3(6) . 3_655
O2 V1 O2' 73.7(6) 3_655 3_655
O1' V1 O2' 103.6(6) 3_655 3_655
O1' V1 O2' 76.4(6) . 3_655
O2' V1 O2' 180.0(13) . 3_655
N2 Ni1 N6 92.7(4) . .
N2 Ni1 N3 94.8(4) . .
N6 Ni1 N3 171.2(4) . .
N2 Ni1 N1 79.1(4) . .
N6 Ni1 N1 92.7(4) . .
N3 Ni1 N1 93.2(4) . .
N2 Ni1 N4 171.5(4) . .
N6 Ni1 N4 94.5(4) . .
N3 Ni1 N4 78.4(5) . .
N1 Ni1 N4 96.2(4) . .
N2 Ni1 N5 98.3(4) . .
N6 Ni1 N5 78.5(4) . .
N3 Ni1 N5 95.9(4) . .
N1 Ni1 N5 170.7(4) . .
N4 Ni1 N5 87.5(4) . .
V1 O1 O2 60.2(7) . 3_655
V1 O1 O1' 60.0(6) . .
O2 O1 O1' 101.1(9) 3_655 .
V1 O1 W1 125.6(7) . .
O2 O1 W1 65.5(6) 3_655 .
O1' O1 W1 135.8(8) . .
V1 O1 W5 123.9(7) . .
O2 O1 W5 134.0(9) 3_655 .
O1' O1 W5 64.0(6) . .
W1 O1 W5 94.4(5) . .
V1 O1 W2 119.8(7) . .
O2 O1 W2 128.2(8) 3_655 .
O1' O1 W2 124.1(8) . .
W1 O1 W2 92.6(5) . .
W5 O1 W2 91.6(5) . .
V1 O1' O1 52.9(6) . .
V1 O1' W5 124.4(7) . .
O1 O1' W5 71.5(6) . .
V1 O1' W4 121.3(7) . 3_655
O1 O1' W4 137.8(8) . 3_655
W5 O1' W4 98.9(5) . 3_655
V1 O1' W6 115.4(6) . .
O1 O1' W6 126.9(8) . .
W5 O1' W6 95.9(5) . .
W4 O1' W6 94.4(5) 3_655 .
V1 O2 O1 55.0(6) . 3_655
V1 O2 W1 126.8(7) . 3_655
O1 O2 W1 71.8(6) 3_655 3_655
V1 O2 W4 120.0(7) . 3_655
O1 O2 W4 136.6(8) 3_655 3_655
W1 O2 W4 96.8(5) 3_655 3_655
V1 O2 W3 117.1(6) . 3_655
O1 O2 W3 129.3(8) 3_655 3_655
W1 O2 W3 95.9(5) 3_655 3_655
W4 O2 W3 92.8(4) 3_655 3_655
V1 O2' W2 122.3(7) . .
V1 O2' W3 119.2(6) . 3_655
W2 O2' W3 99.3(5) . 3_655
V1 O2' W6 116.4(6) . 3_655
W2 O2' W6 98.2(5) . 3_655
W3 O2' W6 96.4(5) 3_655 3_655
W1 O4 W2 141.1(5) . .
W2 O5 W5 140.0(5) . .
W5 O7 W1 139.3(6) . .
W1 O9 W4 140.3(7) . .
W3 O11 W4 139.9(5) . .
W1 O12 W3 139.2(6) . .
W3 O14 W6 140.1(8) . .
W6 O15 W2 138.6(8) . 3_655
W4 O17 W6 139.7(6) 3_655 .
W4 O18 W5 137.2(8) . 3_655
W5 O19 W6 140.0(6) . .
W2 O20 W3 138.5(8) . 3_655
N1 C1 C2 123.7(15) . .
N1 C1 H1 118.2 . .
C2 C1 H1 118.2 . .
C3 C2 C1 116.0(15) . .
C3 C2 C12 123.7(17) . .
C1 C2 C12 120.3(19) . .
C2 C3 C4 121.5(15) . .
C2 C3 H3 119.3 . .
C4 C3 H3 119.3 . .
C3 C4 C5 120.5(16) . .
C3 C4 H4 119.8 . .
C5 C4 H4 119.8 . .
N1 C5 C4 118.8(14) . .
N1 C5 C6 115.2(11) . .
C4 C5 C6 125.6(14) . .
N2 C6 C7 118.6(13) . .
N2 C6 C5 118.1(12) . .
C7 C6 C5 123.2(13) . .
C8 C7 C6 119.8(13) . .
C8 C7 H7 120.1 . .
C6 C7 H7 120.1 . .
C7 C8 C9 121.8(14) . .
C7 C8 H8 119.1 . .
C9 C8 H8 119.1 . .
C10 C9 C8 114.0(13) . .
C10 C9 C11 124.0(13) . .
C8 C9 C11 122.0(13) . .
N2 C10 C9 125.4(12) . .
N2 C10 H10 117.3 . .
C9 C10 H10 117.3 . .
C9 C11 H11A 109.5 . .
C9 C11 H11B 109.5 . .
H11A C11 H11B 109.5 . .
C9 C11 H11C 109.5 . .
H11A C11 H11C 109.5 . .
H11B C11 H11C 109.5 . .
C2 C12 H12A 109.5 . .
C2 C12 H12B 109.5 . .
H12A C12 H12B 109.5 . .
C2 C12 H12C 109.5 . .
H12A C12 H12C 109.5 . .
H12B C12 H12C 109.5 . .
N3 C13 C14 122.9(16) . .
N3 C13 H13 118.5 . .
C14 C13 H13 118.5 . .
C13 C14 C15 117.7(16) . .
C13 C14 C24 119.9(19) . .
C15 C14 C24 122.4(17) . .
C16 C15 C14 119.5(15) . .
C16 C15 H15 120.2 . .
C14 C15 H15 120.2 . .
C15 C16 C17 119.0(17) . .
C15 C16 H16 120.5 . .
C17 C16 H16 120.5 . .
N3 C17 C16 121.1(15) . .
N3 C17 C18 116.3(11) . .
C16 C17 C18 122.6(14) . .
N4 C18 C19 118.6(13) . .
N4 C18 C17 116.2(12) . .
C19 C18 C17 125.0(12) . .
C20 C19 C18 120.5(13) . .
C20 C19 H19 119.8 . .
C18 C19 H19 119.8 . .
C21 C20 C19 120.7(15) . .
C21 C20 H20 119.7 . .
C19 C20 H20 119.7 . .
C20 C21 C22 114.8(15) . .
C20 C21 C23 121.5(14) . .
C22 C21 C23 123.6(14) . .
N4 C22 C21 127.1(14) . .
N4 C22 H22 116.5 . .
C21 C22 H22 116.5 . .
C21 C23 H23A 109.5 . .
C21 C23 H23B 109.5 . .
H23A C23 H23B 109.5 . .
C21 C23 H23C 109.5 . .
H23A C23 H23C 109.5 . .
H23B C23 H23C 109.5 . .
C14 C24 H24A 109.5 . .
C14 C24 H24B 109.5 . .
H24A C24 H24B 109.5 . .
C14 C24 H24C 109.5 . .
H24A C24 H24C 109.5 . .
H24B C24 H24C 109.5 . .
N5 C25 C26 126.4(12) . .
N5 C25 H25 116.8 . .
C26 C25 H25 116.8 . .
C25 C26 C27 114.2(12) . .
C25 C26 C36 122.7(12) . .
C27 C26 C36 123.1(12) . .
C28 C27 C26 120.1(12) . .
C28 C27 H27 120.0 . .
C26 C27 H27 120.0 . .
C29 C28 C27 120.7(13) . .
C29 C28 H28 119.7 . .
C27 C28 H28 119.7 . .
N5 C29 C28 120.0(13) . .
N5 C29 C30 115.7(10) . .
C28 C29 C30 124.2(12) . .
N6 C30 C31 119.4(12) . .
N6 C30 C29 115.8(10) . .
C31 C30 C29 124.7(12) . .
C32 C31 C30 121.0(13) . .
C32 C31 H31 119.5 . .
C30 C31 H31 119.5 . .
C31 C32 C33 119.5(13) . .
C31 C32 H32 120.2 . .
C33 C32 H32 120.2 . .
C32 C33 C34 116.1(13) . .
C32 C33 C35 124.6(13) . .
C34 C33 C35 119.4(13) . .
N6 C34 C33 123.7(12) . .
N6 C34 H34 118.2 . .
C33 C34 H34 118.2 . .
C33 C35 H35A 109.5 . .
C33 C35 H35B 109.5 . .
H35A C35 H35B 109.5 . .
C33 C35 H35C 109.5 . .
H35A C35 H35C 109.5 . .
H35B C35 H35C 109.5 . .
C26 C36 H36A 109.5 . .
C26 C36 H36B 109.5 . .
H36A C36 H36B 109.5 . .
C26 C36 H36C 109.5 . .
H36A C36 H36C 109.5 . .
H36B C36 H36C 109.5 . .
C1 N1 C5 119.5(11) . .
C1 N1 Ni1 125.7(10) . .
C5 N1 Ni1 114.3(8) . .
C10 N2 C6 119.9(11) . .
C10 N2 Ni1 127.0(8) . .
C6 N2 Ni1 113.1(9) . .
C13 N3 C17 119.7(12) . .
C13 N3 Ni1 125.0(10) . .
C17 N3 Ni1 115.3(9) . .
C22 N4 C18 118.3(11) . .
C22 N4 Ni1 127.8(9) . .
C18 N4 Ni1 113.8(9) . .
C25 N5 C29 118.6(11) . .
C25 N5 Ni1 127.9(8) . .
C29 N5 Ni1 112.1(8) . .
C34 N6 C30 120.2(11) . .
C34 N6 Ni1 125.2(8) . .
C30 N6 Ni1 114.6(9) . .

loop_
_geom_bond_atom_site_label_1
_geom_bond_atom_site_label_2
_geom_bond_distance
_geom_bond_site_symmetry_2
W1 O8 1.656(9) .
W1 O9 1.873(9) .
W1 O4 1.871(8) .
W1 O12 1.894(9) .
W1 O7 1.914(8) .
W1 O2 2.314(13) 3_655
W1 O1 2.416(13) .
W2 O3 1.651(9) .
W2 O20 1.873(10) .
W2 O5 1.891(9) .
W2 O15 1.904(10) 3_655
W2 O4 1.909(9) .
W2 O2' 2.294(12) .
W2 O1 2.512(14) .
W3 O13 1.641(8) .
W3 O14 1.879(10) .
W3 O11 1.893(9) .
W3 O12 1.906(10) .
W3 O20 1.911(10) 3_655
W3 O2' 2.348(13) 3_655
W3 O2 2.477(12) 3_655
W4 O10 1.658(8) .
W4 O17 1.887(9) 3_655
W4 O11 1.894(9) .
W4 O18 1.905(10) .
W4 O9 1.903(11) .
W4 O1' 2.372(12) 3_655
W4 O2 2.432(13) 3_655
W5 O6 1.662(8) .
W5 O19 1.878(9) .
W5 O7 1.885(9) .
W5 O5 1.887(8) .
W5 O18 1.917(9) 3_655
W5 O1' 2.310(13) .
W5 O1 2.438(14) .
W6 O16 1.645(8) .
W6 O14 1.890(11) .
W6 O15 1.892(11) .
W6 O19 1.906(10) .
W6 O17 1.901(10) .
W6 O2' 2.403(13) 3_655
W6 O1' 2.475(13) .
V1 O1 1.560(13) .
V1 O1 1.560(13) 3_655
V1 O2 1.653(13) .
V1 O2 1.653(13) 3_655
V1 O1' 1.693(13) 3_655
V1 O1' 1.693(13) .
V1 O2' 1.753(13) .
V1 O2' 1.753(13) 3_655
Ni1 N2 2.076(10) .
Ni1 N6 2.075(9) .
Ni1 N3 2.088(11) .
Ni1 N1 2.085(10) .
Ni1 N4 2.095(10) .
Ni1 N5 2.097(10) .
O1 O2 1.725(19) 3_655
O1 O1' 1.803(18) .
O1' W4 2.372(12) 3_655
O2 O1 1.725(19) 3_655
O2 W1 2.314(13) 3_655
O2 W4 2.432(13) 3_655
O2 W3 2.477(12) 3_655
O2' W3 2.348(13) 3_655
O2' W6 2.403(13) 3_655
O15 W2 1.904(10) 3_655
O17 W4 1.887(9) 3_655
O18 W5 1.917(9) 3_655
O20 W3 1.911(10) 3_655
C1 N1 1.326(17) .
C1 C2 1.39(2) .
C1 H1 0.9300 .
C2 C3 1.34(2) .
C2 C12 1.52(2) .
C3 C4 1.37(2) .
C3 H3 0.9300 .
C4 C5 1.368(18) .
C4 H4 0.9300 .
C5 N1 1.355(16) .
C5 C6 1.435(18) .
C6 N2 1.351(15) .
C6 C7 1.411(19) .
C7 C8 1.35(2) .
C7 H7 0.9300 .
C8 C9 1.410(19) .
C8 H8 0.9300 .
C9 C10 1.383(17) .
C9 C11 1.497(19) .
C10 N2 1.320(16) .
C10 H10 0.9300 .
C11 H11A 0.9600 .
C11 H11B 0.9600 .
C11 H11C 0.9600 .
C12 H12A 0.9600 .
C12 H12B 0.9600 .
C12 H12C 0.9600 .
C13 N3 1.323(16) .
C13 C14 1.37(2) .
C13 H13 0.9300 .
C14 C15 1.38(2) .
C14 C24 1.49(2) .
C15 C16 1.37(2) .
C15 H15 0.9300 .
C16 C17 1.383(18) .
C16 H16 0.9300 .
C17 N3 1.327(16) .
C17 C18 1.454(19) .
C18 N4 1.360(15) .
C18 C19 1.399(19) .
C19 C20 1.39(2) .
C19 H19 0.9300 .
C20 C21 1.37(2) .
C20 H20 0.9300 .
C21 C22 1.376(18) .
C21 C23 1.49(2) .
C22 N4 1.321(17) .
C22 H22 0.9300 .
C23 H23A 0.9600 .
C23 H23B 0.9600 .
C23 H23C 0.9600 .
C24 H24A 0.9600 .
C24 H24B 0.9600 .
C24 H24C 0.9600 .
C25 N5 1.312(15) .
C25 C26 1.391(16) .
C25 H25 0.9300 .
C26 C27 1.400(18) .
C26 C36 1.474(18) .
C27 C28 1.379(19) .
C27 H27 0.9300 .
C28 C29 1.374(17) .
C28 H28 0.9300 .
C29 N5 1.348(14) .
C29 C30 1.475(18) .
C30 N6 1.323(14) .
C30 C31 1.373(18) .
C31 C32 1.38(2) .
C31 H31 0.9300 .
C32 C33 1.373(19) .
C32 H32 0.9300 .
C33 C34 1.393(17) .
C33 C35 1.528(19) .
C34 N6 1.324(15) .
C34 H34 0.9300 .
C35 H35A 0.9600 .
C35 H35B 0.9600 .
C35 H35C 0.9600 .
C36 H36A 0.9600 .
C36 H36B 0.9600 .
C36 H36C 0.9600 .
